data_8101530
loop_
_publ_author_name
'Braun, Markus'
'Frey, Wolfgang'

_publ_section_title
;
Crystal structure of bis(2-phenylethylammonium) lead tetrachloride, 
C~16~H~24~Cl~4~N~2~Pb
;
_journal_issue 3
_journal_name_full 'Zeitschrift f\"ur Kristallographie - New Crystal Structures'
_journal_page_first 337
_journal_page_last 338
_journal_volume 214
_journal_year 1999
_chemical_formula_sum 'C16 H24 Cl4 N2 Pb'
_chemical_formula_weight 593.36
_space_group_IT_number 12
_symmetry_cell_setting monoclinic
_symmetry_space_group_name_Hall '-C 2y'
_symmetry_space_group_name_H-M 'C 1 2/m 1'
_cell_angle_alpha 90.00
_cell_angle_beta 93.69(2)
_cell_angle_gamma 90.00
_cell_formula_units_Z 2
_cell_length_a 33.816(9)
_cell_length_b 5.6121(10)
_cell_length_c 5.5780(7)
_cell_measurement_temperature 293(2)
_cell_volume 1056.4(4)
_diffrn_ambient_temperature 293(2)
_exptl_crystal_density_diffrn 1.865
_refine_ls_R_factor_obs 0.0355
_refine_ls_wR_factor_obs 0.0879
_cod_original_sg_symbol_H-M 'C 2/m'
_cod_database_code 8101530

loop_
_symmetry_equiv_pos_as_xyz
'x, y, z'
'-x, y, -z'
'x+1/2, y+1/2, z'
'-x+1/2, y+1/2, -z'
'-x, -y, -z'
'x, -y, z'
'-x+1/2, -y+1/2, -z'
'x+1/2, -y+1/2, z'

loop_
_atom_site_aniso_label
_atom_site_aniso_U_11
_atom_site_aniso_U_22
_atom_site_aniso_U_33
_atom_site_aniso_U_23
_atom_site_aniso_U_13
_atom_site_aniso_U_12
Pb1 0.0848(4) 0.0323(3) 0.0260(3) 0.000 0.0036(2) 0.000
Cl2 0.0519(11) 0.083(2) 0.0498(12) 0.000 0.0073(9) 0.000
Cl3 0.054(2) 0.044(2) 0.029(2) 0.000 0.0063(13) 0.000
Cl4 0.058(2) 0.048(2) 0.051(2) 0.000 -0.002(2) 0.000
N1 0.041(7) 0.049(8) 0.050(8) 0.000 0.004(6) 0.000
N1A 0.051(10) 0.045(10) 0.045(10) -0.005(9) -0.004(8) -0.001(9)
C1 0.045(6) 0.104(13) 0.225(28) 0.000 0.005(10) 0.000
C2 0.059(7) 0.056(8) 0.068(9) -0.019(6) -0.005(6) -0.004(5)
C3 0.042(5) 0.052(7) 0.059(7) -0.004(5) -0.002(5) -0.009(4)
C4 0.062(7) 0.052(8) 0.071(9) 0.004(7) 0.008(6) -0.005(6)
C5 0.073(8) 0.058(11) 0.103(13) 0.003(8) 0.001(9) 0.001(6)
C6 0.059(7) 0.080(12) 0.113(16) -0.027(11) 0.022(9) 0.000(8)
C7 0.071(9) 0.101(14) 0.074(10) -0.004(10) 0.014(8) -0.008(10)
C8 0.062(6) 0.086(8) 0.064(7) 0.000 0.005(5) 0.000

loop_
_atom_site_label
_atom_site_type_symbol
_atom_site_fract_x
_atom_site_fract_y
_atom_site_fract_z
_atom_site_U_iso_or_equiv
_atom_site_thermal_displace_type
_atom_site_occupancy
_atom_site_calc_flag
_atom_site_refinement_flags
_atom_site_disorder_group
Pb1 Pb 0.0000 0.0000 0.0000 0.0477(3) Uani 1 d S .
Cl2 Cl 0.08551(7) 0.0000 0.0551(5) 0.0615(6) Uani 1 d S .
Cl3 Cl 0.0000 0.1233(7) -0.5000 0.0421(7) Uani 0.50 d SP .
Cl4 Cl 0.00023(13) -0.5000 -0.1225(9) 0.0528(9) Uani 0.50 d SP .
N1 N -0.0723(4) -0.5000 -0.3784(29) 0.047(3) Uani 0.50 d SP .
H1A H -0.0479 -0.4432 -0.3885 0.070 Uiso 0.25 d P .
H1B H -0.0710 -0.6482 -0.3217 0.070 Uiso 0.25 d P .
H1C H -0.0854 -0.4086 -0.2803 0.070 Uiso 0.25 d P .
N1A N -0.0714(6) -0.3153(41) -0.5261(38) 0.047(4) Uani 0.25 d P .
H1A1 H -0.0457 -0.3477 -0.5003 0.071 Uiso 0.25 d P .
H1A2 H -0.0805 -0.2532 -0.3936 0.071 Uiso 0.25 d P .
H1A3 H -0.0748 -0.2111 -0.6461 0.071 Uiso 0.25 d P .
C1 C -0.0896(4) -0.5000 -0.5791(54) 0.125(8) Uani 1 d S .
H1AA H -0.0729 -0.5925 -0.6784 0.150 Uiso 0.50 d P .
H1BB H -0.0883 -0.3369 -0.6342 0.150 Uiso 0.50 d P .
C2 C -0.1311(4) -0.5812(28) -0.6406(30) 0.061(4) Uani 0.50 d P .
H2A H -0.1341 -0.7434 -0.5846 0.074 Uiso 0.50 d P .
H2B H -0.1362 -0.5804 -0.8137 0.074 Uiso 0.50 d P .
C3 C -0.1607(3) -0.4227(24) -0.5279(25) 0.051(3) Uani 0.50 d P .
C4 C -0.1745(4) -0.2185(28) -0.6480(30) 0.062(3) Uani 0.50 d P .
H4 H -0.1622 -0.1855 -0.8028 0.074 Uiso 0.50 d P .
C5 C -0.2018(5) -0.0712(31) -0.5465(42) 0.078(5) Uani 0.50 d P .
H5 H -0.2113 0.0631 -0.6301 0.094 Uiso 0.50 d P .
C6 C -0.2146(5) -0.1235(39) -0.3234(42) 0.083(6) Uani 0.50 d P .
H6 H -0.2291 0.0000 -0.2243 0.100 Uiso 1 d S .
C7 C -0.2006(5) -0.3240(46) -0.2058(36) 0.081(5) Uani 0.50 d P .
H7 H -0.2080 -0.3717 -0.0408 0.098 Uiso 0.50 d P .
C8 C -0.1736(3) -0.5000 -0.3046(23) 0.071(3) Uani 1 d S .
H8 H -0.1660 -0.6425 -0.2299 0.085 Uiso 0.50 d P .

loop_
_geom_bond_atom_site_label_1
_geom_bond_atom_site_label_2
_geom_bond_distance
_geom_bond_site_symmetry_2
_geom_bond_publ_flag
Pb1 Cl3 2.8736(11) 1_556 ?
Pb1 Cl3 2.8736(11) 5_554 ?
Pb1 Cl3 2.8736(11) 5 ?
Pb1 Cl3 2.8736(11) . ?
Pb1 Cl2 2.888(2) . ?
Pb1 Cl2 2.888(2) 5 ?
Pb1 Cl4 2.8882(13) . ?
Pb1 Cl4 2.8882(13) 5 ?
Pb1 Cl4 2.8882(13) 1_565 ?
Pb1 Cl4 2.8882(13) 5_545 ?
Cl3 Cl3 1.384(8) 5_554 ?
Cl3 Pb1 2.8736(11) 1_554 ?
Cl4 Cl4 1.368(10) 5_545 ?
Cl4 Pb1 2.8882(13) 1_545 ?
N1 C1 1.23(3) . ?
N1 H1A 0.890(13) . ?
N1 H1B 0.890(6) . ?
N1 H1C 0.890(12) . ?
N1 H1A1 1.442(12) . ?
N1 H1A2 1.415(3) . ?
N1A C1 1.23(2) . ?
N1A H1A1 0.89(2) . ?
N1A H1A2 0.89(2) . ?
N1A H1A3 0.89(2) . ?
N1A H1BB 0.81(2) . ?
C1 C2 1.49(2) . ?
C1 H1AA 0.97(2) . ?
C1 H1BB 0.967(10) . ?
C2 C3 1.51(2) . ?
C2 H2A 0.97(2) . ?
C2 H2B 0.97(2) . ?
C3 C3 0.87(3) 6_545 ?
C3 C2 1.22(2) 6_545 ?
C3 C4 1.39(2) . ?
C3 C8 1.41(2) . ?
C4 C5 1.39(3) . ?
C4 C2 1.85(2) 6_545 ?
C4 C5 1.97(2) 6 ?
C4 H4 1.00(2) . ?
C5 C5 0.80(3) 6 ?
C5 C6 1.38(3) . ?
C5 C6 1.73(3) 6 ?
C5 C4 1.97(2) 6 ?
C5 H5 0.93(2) . ?
C6 C7 1.37(3) . ?
C6 C6 1.39(4) 6 ?
C6 C5 1.73(3) 6 ?
C6 H6 1.03(2) . ?
C7 C8 1.48(2) . ?
C7 C7 1.98(5) 6_545 ?
C7 H7 1.01(2) . ?
C8 H8 0.930(6) . ?
